data_1577407
loop_
_publ_author_name
'Wang, Haiwen'
'Bhaduri, Nilanjan'
'Greaney, Michael F.'

_publ_section_title
;
 Trifluoromethylation of pyridines through skeletal rearrangement
;
_journal_name_full 'Chemical Science'
_journal_paper_doi 10.1039/D6SC04438G
_journal_year 2026
_chemical_formula_moiety 'C14 H10 Cl F2 N O2'
_chemical_formula_sum 'C14 H10 Cl F2 N O2'
_chemical_formula_weight 297.68
_space_group_crystal_system orthorhombic
_space_group_IT_number 61
_space_group_name_Hall '-P 2ac 2ab'
_space_group_name_H-M_alt 'P b c a'
_atom_sites_solution_hydrogens geom
_atom_sites_solution_primary dual
_audit_creation_date 2025-11-10
_audit_creation_method
;
Olex2 1.5
(compiled 2025.07.13 svn.rb7424aed for OlexSys, GUI svn.r7314)
;
_audit_update_record
;
2025-12-14 deposited with the CCDC.	2026-06-08 downloaded from the CCDC.
;
_cell_angle_alpha 90
_cell_angle_beta 90
_cell_angle_gamma 90
_cell_formula_units_Z 8
_cell_length_a 10.69639(17)
_cell_length_b 11.34198(17)
_cell_length_c 21.1345(3)
_cell_measurement_reflns_used 6979
_cell_measurement_temperature 100.00(10)
_cell_measurement_theta_max 77.1500
_cell_measurement_theta_min 2.0990
_cell_volume 2564.00(7)
_computing_cell_refinement 'CrysAlisPro 1.171.43.112a (Rigaku OD, 2024)'
_computing_data_collection 'CrysAlisPro system (CCD 44.122a 64-bit (release 14-09-2025))'
_computing_data_reduction 'CrysAlisPro 1.171.43.112a (Rigaku OD, 2024)'
_computing_molecular_graphics 'Olex2 1.5 (Dolomanov et al., 2009)'
_computing_publication_material 'Olex2 1.5 (Dolomanov et al., 2009)'
_computing_structure_refinement 'SHELXL 2019/3 (Sheldrick, 2015)'
_computing_structure_solution 'SHELXT  (Sheldrick, 2015)'
_diffrn_ambient_environment N~2~
_diffrn_ambient_temperature 100.00(10)
_diffrn_detector 'Hybrid Pixel Array Detector'
_diffrn_detector_area_resol_mean 10.0000
_diffrn_detector_type HyPix
_diffrn_measured_fraction_theta_full 0.998
_diffrn_measured_fraction_theta_max 0.962
_diffrn_measurement_details
;
List of Runs (angles in degrees, time in seconds):

  # Type    Start    End  Width  t~exp~   \w     \q     \k     \f   Frames
#--------------------------------------------------------------------------
  1  \w     64.00 105.00   0.50    0.05    --  107.75 -95.00-120.00   82
  2  \w     46.00  75.00   0.50    0.05    --  107.75-124.00 169.00   58
  3  \w    -21.00  24.00   0.50    0.05    --  -46.51  19.00-120.00   90
  4  \w     -9.00  29.00   0.50    0.05    --  -46.51  19.00 -90.00   76
  5  \w    -16.00  20.00   0.50    0.05    --  -46.51  19.00   0.00   72
  6  \w    -68.00 -42.00   0.50    0.05    -- -109.00  61.00-150.00   52
  7  \w    -71.00 -39.00   0.50    0.05    -- -109.00  61.00-180.00   64
  8  \w   -109.00 -83.00   0.50    0.05    -- -109.00 124.00-112.00   52
  9  \w   -102.00 -71.00   0.50    0.05    --  -46.51 148.00  52.00   62
 10  \w    -67.00 -41.00   0.50    0.05    --  -46.51 148.00  52.00   52
 11  \w    -64.00 -36.00   0.50    0.05    -- -109.00 124.00-112.00   56
 12  \w   -166.00-140.00   0.50    0.05    -- -109.00 -38.00  32.00   52
 13  \w     35.00  65.00   0.50    0.05    --  107.75 -61.00 -60.00   60
 14  \w     37.00  72.00   0.50    0.05    --  107.75 -61.00  30.00   70
 15  \w     60.00 113.00   0.50    0.05    --  107.75 -77.00 120.00  106
 16  \w     97.00 175.00   0.50    0.05    --  107.75  84.00   1.00  156
 17  \w    -18.00  24.00   0.50    0.05    --   46.51 -19.00 -90.00   84
;
_diffrn_measurement_device 'four-circle diffractometer'
_diffrn_measurement_device_type 'ROD, Synergy Custom DW system, HyPix'
_diffrn_measurement_method '\w scans'
_diffrn_orient_matrix_type 'CrysAlisPro convention (1999,Acta A55,543-557)'
_diffrn_orient_matrix_UB_11 0.0654685000
_diffrn_orient_matrix_UB_12 -0.0220299000
_diffrn_orient_matrix_UB_13 0.0638436000
_diffrn_orient_matrix_UB_21 -0.1084094000
_diffrn_orient_matrix_UB_22 0.0617893000
_diffrn_orient_matrix_UB_23 0.0345991000
_diffrn_orient_matrix_UB_31 -0.0684724000
_diffrn_orient_matrix_UB_32 -0.1190202000
_diffrn_orient_matrix_UB_33 0.0062333000
_diffrn_radiation_monochromator mirror
_diffrn_radiation_probe x-ray
_diffrn_radiation_type 'Cu K\a'
_diffrn_radiation_wavelength 1.54184
_diffrn_reflns_av_R_equivalents 0.0241
_diffrn_reflns_av_unetI/netI 0.0224
_diffrn_reflns_Laue_measured_fraction_full 0.998
_diffrn_reflns_Laue_measured_fraction_max 0.962
_diffrn_reflns_limit_h_max 11
_diffrn_reflns_limit_h_min -13
_diffrn_reflns_limit_k_max 7
_diffrn_reflns_limit_k_min -14
_diffrn_reflns_limit_l_max 25
_diffrn_reflns_limit_l_min -26
_diffrn_reflns_number 9507
_diffrn_reflns_point_group_measured_fraction_full 0.998
_diffrn_reflns_point_group_measured_fraction_max 0.962
_diffrn_reflns_theta_full 67.684
_diffrn_reflns_theta_max 77.911
_diffrn_reflns_theta_min 4.184
_diffrn_source 'Rotating-anode X-ray tube'
_diffrn_source_type 'Rigaku (Cu) X-ray Source'
_exptl_absorpt_coefficient_mu 2.896
_exptl_absorpt_correction_T_max 1.000
_exptl_absorpt_correction_T_min 0.608
_exptl_absorpt_correction_type gaussian
_exptl_absorpt_process_details
;
CrysAlisPro 1.171.43.112a (Rigaku Oxford Diffraction, 2024)
Numerical absorption correction based on gaussian integration over
a multifaceted crystal model
Empirical absorption correction using spherical harmonics,
implemented in SCALE3 ABSPACK scaling algorithm.
;
_exptl_crystal_colour colourless
_exptl_crystal_colour_primary colourless
_exptl_crystal_density_diffrn 1.542
_exptl_crystal_description block
_exptl_crystal_F_000 1216
_exptl_crystal_size_max 0.245
_exptl_crystal_size_mid 0.147
_exptl_crystal_size_min 0.079
_refine_diff_density_max 0.360
_refine_diff_density_min -0.260
_refine_diff_density_rms 0.051
_refine_ls_extinction_method none
_refine_ls_goodness_of_fit_ref 1.085
_refine_ls_hydrogen_treatment constr
_refine_ls_matrix_type full
_refine_ls_number_parameters 182
_refine_ls_number_reflns 2640
_refine_ls_number_restraints 0
_refine_ls_restrained_S_all 1.085
_refine_ls_R_factor_all 0.0334
_refine_ls_R_factor_gt 0.0296
_refine_ls_shift/su_max 0.001
_refine_ls_shift/su_mean 0.000
_refine_ls_structure_factor_coef Fsqd
_refine_ls_weighting_details 'w=1/[\s^2^(Fo^2^)+(0.0394P)^2^+0.9990P] where P=(Fo^2^+2Fc^2^)/3'
_refine_ls_weighting_scheme calc
_refine_ls_wR_factor_gt 0.0779
_refine_ls_wR_factor_ref 0.0799
_reflns_Friedel_coverage 0.000
_reflns_number_gt 2375
_reflns_number_total 2640
_reflns_threshold_expression 'I > 2\s(I)'
_cod_data_source_file d6sc04438g2.cif
_cod_data_source_block s6782r
_cod_database_code 1577407
_shelx_shelxl_version_number 2019/3
_chemical_oxdiff_formula C14H10ClF2NO2
_shelx_space_group_comment
;
The symmetry employed for this shelxl refinement is uniquely defined
by the following loop, which should always be used as a source of
symmetry information in preference to the above space-group names.
They are only intended as comments.
;
_olex2_refinement_description
;
1. Fixed Uiso
 At 1.2 times of:
  All C(H) groups
 At 1.5 times of:
  All C(H,H,H) groups
2.a Aromatic/amide H refined with riding coordinates:
 C13(H13), C9(H9), C12(H12), C10(H10), C4(H4), C3(H3), C5(H5)
2.b Idealised Me refined as rotating group:
 C14(H14A,H14B,H14C)
;
_olex2_submission_special_instructions 'No special instructions were received'
_oxdiff_exptl_absorpt_empirical_details
;
Empirical correction (ABSPACK) includes:
- Absorption correction using spherical harmonics
- Frame scaling
;
_oxdiff_exptl_absorpt_empirical_full_max 1.250
_oxdiff_exptl_absorpt_empirical_full_min 0.861

loop_
_space_group_symop_operation_xyz
'x, y, z'
'-x+1/2, -y, z+1/2'
'-x, y+1/2, -z+1/2'
'x+1/2, -y+1/2, -z'
'-x, -y, -z'
'x-1/2, y, -z-1/2'
'x, -y-1/2, z-1/2'
'-x-1/2, y-1/2, z'

loop_
_atom_site_label
_atom_site_type_symbol
_atom_site_fract_x
_atom_site_fract_y
_atom_site_fract_z
_atom_site_U_iso_or_equiv
_atom_site_adp_type
_atom_site_occupancy
_atom_site_site_symmetry_order
_atom_site_calc_flag
_atom_site_refinement_flags_posn
_atom_site_refinement_flags_adp
_atom_site_refinement_flags_occupancy
_atom_site_disorder_assembly
_atom_site_disorder_group
Cl1 Cl 0.56887(3) 0.60331(3) 0.67733(2) 0.02657(11) Uani 1 1 d . . . . .
F2 F 0.55307(9) 0.48728(7) 0.57534(4) 0.0306(2) Uani 1 1 d . . . . .
F1 F 0.39789(8) 0.60293(7) 0.59456(4) 0.0284(2) Uani 1 1 d . . . . .
O2 O 0.51761(9) 0.04231(8) 0.37375(4) 0.0204(2) Uani 1 1 d . . . . .
O1 O 0.65242(9) 0.27128(9) 0.63909(5) 0.0254(2) Uani 1 1 d . . . . .
N1 N 0.30688(11) 0.46225(10) 0.68593(5) 0.0180(2) Uani 1 1 d . . . . .
C13 C 0.64208(12) 0.14544(11) 0.52219(6) 0.0174(3) Uani 1 1 d . . . . .
H13 H 0.718188 0.139622 0.545142 0.021 Uiso 1 1 calc R U . . .
C11 C 0.51977(13) 0.10098(11) 0.42982(6) 0.0164(3) Uani 1 1 d . . . . .
C1 C 0.40461(12) 0.42522(11) 0.65178(6) 0.0160(3) Uani 1 1 d . . . . .
C9 C 0.43092(12) 0.21684(12) 0.51313(6) 0.0177(3) Uani 1 1 d . . . . .
H9 H 0.362168 0.259096 0.530328 0.021 Uiso 1 1 calc R U . . .
C12 C 0.63144(12) 0.09199(11) 0.46393(6) 0.0178(3) Uani 1 1 d . . . . .
H12 H 0.699895 0.049062 0.446912 0.021 Uiso 1 1 calc R U . . .
C10 C 0.41937(12) 0.16488(11) 0.45404(6) 0.0181(3) Uani 1 1 d . . . . .
H10 H 0.344227 0.172735 0.430450 0.022 Uiso 1 1 calc R U . . .
C4 C 0.25429(13) 0.25961(12) 0.70469(6) 0.0185(3) Uani 1 1 d . . . . .
H4 H 0.199424 0.203764 0.723429 0.022 Uiso 1 1 calc R U . . .
C2 C 0.43592(12) 0.30707(11) 0.64275(6) 0.0153(3) Uani 1 1 d . . . . .
C8 C 0.54139(12) 0.20832(11) 0.54782(6) 0.0158(3) Uani 1 1 d . . . . .
C7 C 0.55368(12) 0.26394(11) 0.61056(6) 0.0171(3) Uani 1 1 d . . . . .
C3 C 0.35546(13) 0.22317(11) 0.66909(6) 0.0178(3) Uani 1 1 d . . . . .
H3 H 0.370316 0.141499 0.662527 0.021 Uiso 1 1 calc R U . . .
C5 C 0.23461(13) 0.37982(12) 0.71245(6) 0.0185(3) Uani 1 1 d . . . . .
H5 H 0.166318 0.404686 0.737905 0.022 Uiso 1 1 calc R U . . .
C6 C 0.47644(13) 0.52533(12) 0.62149(6) 0.0199(3) Uani 1 1 d . . . . .
C14 C 0.40493(14) 0.04673(13) 0.33746(7) 0.0247(3) Uani 1 1 d . . . . .
H14A H 0.415756 0.001160 0.298445 0.037 Uiso 1 1 calc R U . . .
H14B H 0.385679 0.128852 0.326837 0.037 Uiso 1 1 calc R U . . .
H14C H 0.336099 0.013195 0.362215 0.037 Uiso 1 1 calc R U . . .

loop_
_atom_site_aniso_label
_atom_site_aniso_U_11
_atom_site_aniso_U_22
_atom_site_aniso_U_33
_atom_site_aniso_U_23
_atom_site_aniso_U_13
_atom_site_aniso_U_12
Cl1 0.0265(2) 0.02124(18) 0.0320(2) 0.00020(13) -0.00627(14) -0.00781(13)
F2 0.0389(5) 0.0251(4) 0.0278(5) -0.0007(4) 0.0152(4) -0.0057(4)
F1 0.0291(5) 0.0225(4) 0.0337(5) 0.0122(4) -0.0075(4) -0.0015(3)
O2 0.0217(5) 0.0235(5) 0.0160(5) -0.0042(4) -0.0001(4) 0.0021(4)
O1 0.0167(5) 0.0357(6) 0.0237(5) -0.0075(4) -0.0032(4) 0.0010(4)
N1 0.0191(6) 0.0169(5) 0.0180(5) -0.0011(4) -0.0017(4) 0.0011(4)
C13 0.0132(6) 0.0187(6) 0.0203(6) 0.0017(5) 0.0007(5) -0.0014(5)
C11 0.0211(7) 0.0147(6) 0.0133(6) 0.0008(5) 0.0028(5) -0.0018(5)
C1 0.0167(6) 0.0170(6) 0.0141(6) -0.0003(5) -0.0030(5) -0.0009(5)
C9 0.0161(6) 0.0170(6) 0.0200(6) -0.0004(5) 0.0008(5) 0.0028(5)
C12 0.0155(6) 0.0178(6) 0.0200(6) -0.0002(5) 0.0042(5) 0.0006(5)
C10 0.0177(6) 0.0185(6) 0.0182(6) 0.0002(5) -0.0024(5) 0.0019(5)
C4 0.0170(6) 0.0199(6) 0.0185(6) 0.0014(5) 0.0003(5) -0.0025(5)
C2 0.0162(6) 0.0171(6) 0.0128(6) -0.0010(5) -0.0026(5) -0.0007(5)
C8 0.0164(6) 0.0145(6) 0.0166(6) 0.0011(5) 0.0006(5) -0.0009(5)
C7 0.0162(6) 0.0165(6) 0.0186(6) 0.0011(5) 0.0000(5) -0.0002(5)
C3 0.0197(6) 0.0144(6) 0.0193(6) -0.0007(5) -0.0014(5) 0.0002(5)
C5 0.0159(6) 0.0224(6) 0.0171(6) -0.0024(5) -0.0003(5) 0.0013(5)
C6 0.0211(7) 0.0183(6) 0.0203(7) -0.0003(5) -0.0001(5) -0.0001(5)
C14 0.0294(8) 0.0253(7) 0.0195(7) -0.0036(6) -0.0060(6) 0.0048(6)

loop_
_atom_type_symbol
_atom_type_description
_atom_type_scat_dispersion_real
_atom_type_scat_dispersion_imag
_atom_type_scat_source
C C 0.0181 0.0091 'International Tables Vol C Tables 4.2.6.8 and 6.1.1.4'
H H 0.0000 0.0000 'International Tables Vol C Tables 4.2.6.8 and 6.1.1.4'
Cl Cl 0.3639 0.7018 'International Tables Vol C Tables 4.2.6.8 and 6.1.1.4'
F F 0.0727 0.0534 'International Tables Vol C Tables 4.2.6.8 and 6.1.1.4'
N N 0.0311 0.0180 'International Tables Vol C Tables 4.2.6.8 and 6.1.1.4'
O O 0.0492 0.0322 'International Tables Vol C Tables 4.2.6.8 and 6.1.1.4'

loop_
_exptl_crystal_face_index_h
_exptl_crystal_face_index_k
_exptl_crystal_face_index_l
_exptl_crystal_face_perp_dist
-3 -7 2 0.1309
-2 1 -2 0.0512
1 -1 2 0.0468
-1 -2 1 0.1300
1 2 0 0.1025
0 0 1 0.0517
0 0 -1 0.0272
2 1 -2 0.0891
3 -6 -7 0.0790
-5 0 10 0.0979
-3 6 7 0.1318
6 -3 -6 0.0552
5 0 10 0.0672

loop_
_geom_angle_atom_site_label_1
_geom_angle_atom_site_label_2
_geom_angle_atom_site_label_3
_geom_angle
_geom_angle_site_symmetry_1
_geom_angle_site_symmetry_3
_geom_angle_publ_flag
C11 O2 C14 117.71(11) . . ?
C5 N1 C1 117.30(11) . . ?
C12 C13 H13 119.8 . . ?
C12 C13 C8 120.43(12) . . ?
C8 C13 H13 119.8 . . ?
O2 C11 C12 115.35(11) . . ?
O2 C11 C10 124.18(12) . . ?
C10 C11 C12 120.46(12) . . ?
N1 C1 C2 124.27(12) . . ?
N1 C1 C6 112.92(11) . . ?
C2 C1 C6 122.78(12) . . ?
C10 C9 H9 119.3 . . ?
C10 C9 C8 121.32(12) . . ?
C8 C9 H9 119.3 . . ?
C13 C12 C11 119.94(12) . . ?
C13 C12 H12 120.0 . . ?
C11 C12 H12 120.0 . . ?
C11 C10 H10 120.5 . . ?
C9 C10 C11 118.91(12) . . ?
C9 C10 H10 120.5 . . ?
C3 C4 H4 120.8 . . ?
C3 C4 C5 118.47(12) . . ?
C5 C4 H4 120.8 . . ?
C1 C2 C7 124.90(12) . . ?
C1 C2 C3 116.85(12) . . ?
C3 C2 C7 118.12(11) . . ?
C13 C8 C7 119.81(12) . . ?
C9 C8 C13 118.93(12) . . ?
C9 C8 C7 121.26(12) . . ?
O1 C7 C2 118.48(12) . . ?
O1 C7 C8 123.46(12) . . ?
C8 C7 C2 117.95(11) . . ?
C4 C3 C2 119.69(12) . . ?
C4 C3 H3 120.2 . . ?
C2 C3 H3 120.2 . . ?
N1 C5 C4 123.33(12) . . ?
N1 C5 H5 118.3 . . ?
C4 C5 H5 118.3 . . ?
F2 C6 Cl1 107.60(9) . . ?
F2 C6 C1 112.05(11) . . ?
F1 C6 Cl1 107.66(9) . . ?
F1 C6 F2 106.51(11) . . ?
F1 C6 C1 110.69(11) . . ?
C1 C6 Cl1 112.05(9) . . ?
O2 C14 H14A 109.5 . . ?
O2 C14 H14B 109.5 . . ?
O2 C14 H14C 109.5 . . ?
H14A C14 H14B 109.5 . . ?
H14A C14 H14C 109.5 . . ?
H14B C14 H14C 109.5 . . ?

loop_
_geom_bond_atom_site_label_1
_geom_bond_atom_site_label_2
_geom_bond_distance
_geom_bond_site_symmetry_2
_geom_bond_publ_flag
Cl1 C6 1.7756(14) . ?
F2 C6 1.3451(16) . ?
F1 C6 1.3433(16) . ?
O2 C11 1.3593(15) . ?
O2 C14 1.4295(17) . ?
O1 C7 1.2191(16) . ?
N1 C1 1.3381(17) . ?
N1 C5 1.3362(18) . ?
C13 H13 0.9500 . ?
C13 C12 1.3771(19) . ?
C13 C8 1.4007(18) . ?
C11 C12 1.3988(19) . ?
C11 C10 1.3931(18) . ?
C1 C2 1.3944(18) . ?
C1 C6 1.5129(18) . ?
C9 H9 0.9500 . ?
C9 C10 1.3865(19) . ?
C9 C8 1.3939(18) . ?
C12 H12 0.9500 . ?
C10 H10 0.9500 . ?
C4 H4 0.9500 . ?
C4 C3 1.3813(19) . ?
C4 C5 1.3893(18) . ?
C2 C7 1.5128(18) . ?
C2 C3 1.3986(18) . ?
C8 C7 1.4742(18) . ?
C3 H3 0.9500 . ?
C5 H5 0.9500 . ?
C14 H14A 0.9800 . ?
C14 H14B 0.9800 . ?
C14 H14C 0.9800 . ?

loop_
_geom_torsion_atom_site_label_1
_geom_torsion_atom_site_label_2
_geom_torsion_atom_site_label_3
_geom_torsion_atom_site_label_4
_geom_torsion
_geom_torsion_site_symmetry_1
_geom_torsion_site_symmetry_2
_geom_torsion_site_symmetry_3
_geom_torsion_site_symmetry_4
_geom_torsion_publ_flag
O2 C11 C12 C13 -178.17(12) . . . . ?
O2 C11 C10 C9 177.22(12) . . . . ?
N1 C1 C2 C7 -172.81(12) . . . . ?
N1 C1 C2 C3 3.05(19) . . . . ?
N1 C1 C6 Cl1 74.64(13) . . . . ?
N1 C1 C6 F2 -164.29(11) . . . . ?
N1 C1 C6 F1 -45.55(15) . . . . ?
C13 C8 C7 O1 9.4(2) . . . . ?
C13 C8 C7 C2 -166.64(12) . . . . ?
C1 N1 C5 C4 -1.87(19) . . . . ?
C1 C2 C7 O1 74.05(18) . . . . ?
C1 C2 C7 C8 -109.74(14) . . . . ?
C1 C2 C3 C4 -3.10(18) . . . . ?
C9 C8 C7 O1 -170.69(13) . . . . ?
C9 C8 C7 C2 13.30(18) . . . . ?
C12 C13 C8 C9 -0.63(19) . . . . ?
C12 C13 C8 C7 179.31(12) . . . . ?
C12 C11 C10 C9 -1.61(19) . . . . ?
C10 C11 C12 C13 0.75(19) . . . . ?
C10 C9 C8 C13 -0.3(2) . . . . ?
C10 C9 C8 C7 179.80(12) . . . . ?
C2 C1 C6 Cl1 -107.38(13) . . . . ?
C2 C1 C6 F2 13.69(18) . . . . ?
C2 C1 C6 F1 132.43(13) . . . . ?
C8 C13 C12 C11 0.39(19) . . . . ?
C8 C9 C10 C11 1.4(2) . . . . ?
C7 C2 C3 C4 173.05(12) . . . . ?
C3 C4 C5 N1 1.7(2) . . . . ?
C3 C2 C7 O1 -101.76(15) . . . . ?
C3 C2 C7 C8 74.45(16) . . . . ?
C5 N1 C1 C2 -0.60(19) . . . . ?
C5 N1 C1 C6 177.35(11) . . . . ?
C5 C4 C3 C2 0.9(2) . . . . ?
C6 C1 C2 C7 9.4(2) . . . . ?
C6 C1 C2 C3 -174.70(12) . . . . ?
C14 O2 C11 C12 178.89(11) . . . . ?
C14 O2 C11 C10 0.01(18) . . . . ?

loop_
_exptl_oxdiff_crystal_face_indexfrac_h
_exptl_oxdiff_crystal_face_indexfrac_k
_exptl_oxdiff_crystal_face_indexfrac_l
_exptl_oxdiff_crystal_face_x
_exptl_oxdiff_crystal_face_y
_exptl_oxdiff_crystal_face_z
-2.5119 -6.7501 2.2587 0.1285 -0.0666 0.9895
-2.0000 1.0000 -2.0000 -0.2807 0.2094 0.0055
1.0000 -1.0000 2.0000 0.2152 -0.1010 0.0630
-1.0000 -2.0000 1.0000 0.0424 0.0194 0.3127
1.0000 2.0000 -0.0000 0.0214 0.0152 -0.3065
-0.0000 -0.0000 1.0000 0.0638 0.0346 0.0062
0.0000 0.0000 -1.0000 -0.0638 -0.0346 -0.0062
2.0000 1.0000 -2.0000 -0.0188 -0.2242 -0.2684
3.0000 -6.0000 -7.0000 -0.1183 -0.9382 0.4651
-5.0000 0.0000 10.0000 0.3111 0.8880 0.4047
-3.0000 6.0000 7.0000 0.1183 0.9382 -0.4651
6.0000 -3.0000 -6.0000 0.0758 -1.0434 -0.0912
5.0000 -0.0000 10.0000 0.9658 -0.1961 -0.2800
